data_4079774
loop_
_publ_author_name
'Cui, Haiyan'
'Zhang, Jianying'
'Cui, Chunming'

_publ_section_title
;
 2-Hydro-2-aminophosphasilene with N--Si--P \p Conjugation
;
_journal_issue 1
_journal_name_full Organometallics
_journal_page_first 1
_journal_paper_doi 10.1021/om3008184
_journal_volume 32
_journal_year 2013
_chemical_formula_moiety 'C39 H52 N P Si2'
_chemical_formula_sum 'C39 H52 N P Si2'
_chemical_formula_weight 621.97
_chemical_name_systematic
; 
 ? 
;
_space_group_IT_number 14
_symmetry_cell_setting monoclinic
_symmetry_space_group_name_Hall '-P 2ybc'
_symmetry_space_group_name_H-M 'P 1 21/c 1'
_atom_sites_solution_hydrogens geom
_atom_sites_solution_primary direct
_atom_sites_solution_secondary difmap
_audit_creation_method SHELXL-97
_cell_angle_alpha 90.00
_cell_angle_beta 108.619(2)
_cell_angle_gamma 90.00
_cell_formula_units_Z 4
_cell_length_a 21.048(4)
_cell_length_b 11.345(2)
_cell_length_c 16.460(3)
_cell_measurement_reflns_used 12584
_cell_measurement_temperature 113(2)
_cell_measurement_theta_max 27.9
_cell_measurement_theta_min 1.3
_cell_volume 3724.8(12)
_computing_cell_refinement 'CrystalClear-SM Expert 2.0 r2'
_computing_data_collection 'CrystalClear-SM Expert 2.0 r2 (Rigaku, 2009)'
_computing_data_reduction 'CrystalClear-SM Expert 2.0 r2'
_computing_molecular_graphics 'Bruker SHELXTL'
_computing_publication_material 'Bruker SHELXTL'
_computing_structure_refinement 'SHELXL-97 (Sheldrick, 1997)'
_computing_structure_solution 'SHELXS-97 (Sheldrick, 1990)'
_diffrn_ambient_temperature 113(2)
_diffrn_detector_area_resol_mean 14.6
_diffrn_measured_fraction_theta_full 0.999
_diffrn_measured_fraction_theta_max 0.999
_diffrn_measurement_device_type 'Bruker P4'
_diffrn_measurement_method '\w scans'
_diffrn_radiation_monochromator graphite
_diffrn_radiation_source 'fine-focus sealed tube'
_diffrn_radiation_type MoK\a
_diffrn_radiation_wavelength 0.71073
_diffrn_reflns_av_R_equivalents 0.0383
_diffrn_reflns_av_sigmaI/netI 0.0430
_diffrn_reflns_limit_h_max 27
_diffrn_reflns_limit_h_min -27
_diffrn_reflns_limit_k_max 14
_diffrn_reflns_limit_k_min -11
_diffrn_reflns_limit_l_max 21
_diffrn_reflns_limit_l_min -21
_diffrn_reflns_number 34482
_diffrn_reflns_theta_full 27.83
_diffrn_reflns_theta_max 27.83
_diffrn_reflns_theta_min 2.07
_diffrn_standards_decay_% 0
_diffrn_standards_interval_count 0
_diffrn_standards_interval_time 0
_diffrn_standards_number 0
_exptl_absorpt_coefficient_mu 0.164
_exptl_absorpt_correction_T_max 0.9710
_exptl_absorpt_correction_T_min 0.9647
_exptl_absorpt_correction_type none
_exptl_crystal_colour Colorless
_exptl_crystal_density_diffrn 1.109
_exptl_crystal_density_method 'not measured'
_exptl_crystal_description Prism
_exptl_crystal_F_000 1344
_exptl_crystal_size_max 0.22
_exptl_crystal_size_mid 0.20
_exptl_crystal_size_min 0.18
_refine_diff_density_max 0.488
_refine_diff_density_min -0.360
_refine_diff_density_rms 0.047
_refine_ls_extinction_method none
_refine_ls_goodness_of_fit_ref 1.074
_refine_ls_hydrogen_treatment mixed
_refine_ls_matrix_type full
_refine_ls_number_parameters 405
_refine_ls_number_reflns 8843
_refine_ls_number_restraints 0
_refine_ls_restrained_S_all 1.074
_refine_ls_R_factor_all 0.0571
_refine_ls_R_factor_gt 0.0459
_refine_ls_shift/su_max 0.001
_refine_ls_shift/su_mean 0.000
_refine_ls_structure_factor_coef Fsqd
_refine_ls_weighting_details 'calc w=1/[\s^2^(Fo^2^)+(0.0552P)^2^+0.7584P] where P=(Fo^2^+2Fc^2^)/3'
_refine_ls_weighting_scheme calc
_refine_ls_wR_factor_gt 0.1121
_refine_ls_wR_factor_ref 0.1180
_reflns_number_gt 7401
_reflns_number_total 8843
_reflns_threshold_expression >2sigma(I)
_cod_data_source_file om3008184_si_003.cif
_cod_data_source_block a
_cod_depositor_comments
;
The following automatic conversions were performed:

'_symmetry_cell_setting' value 'Monoclinic' changed to 'monoclinic'
according to the built-in table from CIF Core dictionary named
'cif_core.dic' version 2.4.1 from 2010-06-29.

Automatic conversion script
Id: cif_fix_values 1715 2011-07-08 13:25:40Z adriana 
;
_cod_original_cell_volume 3724.9(12)
_cod_original_sg_symbol_H-M P2(1)/c
_cod_database_code 4079774

loop_
_symmetry_equiv_pos_as_xyz
'x, y, z'
'-x, y+1/2, -z+1/2'
'-x, -y, -z'
'x, -y-1/2, z-1/2'

loop_
_atom_site_label
_atom_site_type_symbol
_atom_site_fract_x
_atom_site_fract_y
_atom_site_fract_z
_atom_site_U_iso_or_equiv
_atom_site_adp_type
_atom_site_occupancy
_atom_site_symmetry_multiplicity
_atom_site_calc_flag
_atom_site_refinement_flags
P1 P 0.27422(2) 0.74901(4) 0.39843(3) 0.02429(11) Uani 1 1 d .
Si1 Si 0.25397(2) 0.86463(4) 0.48445(3) 0.02368(11) Uani 1 1 d .
Si2 Si 0.20575(3) 1.09889(4) 0.53354(3) 0.02986(12) Uani 1 1 d .
N1 N 0.21460(6) 0.99637(11) 0.45637(8) 0.0234(3) Uani 1 1 d .
C1 C 0.19252(8) 1.02828(13) 0.36606(10) 0.0230(3) Uani 1 1 d .
C2 C 0.12703(8) 0.99948(14) 0.31412(11) 0.0272(3) Uani 1 1 d .
C3 C 0.10618(9) 1.03873(16) 0.22932(11) 0.0352(4) Uani 1 1 d .
H3 H 0.0621 1.0206 0.1934 0.042 Uiso 1 1 calc R
C4 C 0.14780(9) 1.10304(17) 0.19617(11) 0.0375(4) Uani 1 1 d .
H4 H 0.1320 1.1306 0.1387 0.045 Uiso 1 1 calc R
C5 C 0.21247(9) 1.12705(15) 0.24691(11) 0.0312(4) Uani 1 1 d .
H5 H 0.2413 1.1698 0.2234 0.037 Uiso 1 1 calc R
C6 C 0.23649(8) 1.08978(14) 0.33227(10) 0.0248(3) Uani 1 1 d .
C7 C 0.07874(9) 0.92697(16) 0.34577(12) 0.0346(4) Uani 1 1 d .
H7 H 0.1041 0.8966 0.4042 0.042 Uiso 1 1 calc R
C8 C 0.05193(11) 0.82067(18) 0.28762(13) 0.0459(5) Uani 1 1 d .
H8A H 0.0260 0.8482 0.2301 0.069 Uiso 1 1 calc R
H8B H 0.0230 0.7735 0.3113 0.069 Uiso 1 1 calc R
H8C H 0.0896 0.7724 0.2842 0.069 Uiso 1 1 calc R
C9 C 0.02077(10) 1.0019(2) 0.35361(16) 0.0565(6) Uani 1 1 d .
H9A H 0.0383 1.0647 0.3957 0.085 Uiso 1 1 calc R
H9B H -0.0100 0.9522 0.3724 0.085 Uiso 1 1 calc R
H9C H -0.0032 1.0368 0.2978 0.085 Uiso 1 1 calc R
C10 C 0.30958(8) 1.11414(14) 0.38319(11) 0.0280(4) Uani 1 1 d .
H10 H 0.3181 1.0827 0.4425 0.034 Uiso 1 1 calc R
C11 C 0.32566(10) 1.24610(16) 0.39053(14) 0.0425(5) Uani 1 1 d .
H11A H 0.3174 1.2793 0.3331 0.064 Uiso 1 1 calc R
H11B H 0.3728 1.2576 0.4245 0.064 Uiso 1 1 calc R
H11C H 0.2970 1.2858 0.4187 0.064 Uiso 1 1 calc R
C12 C 0.35636(9) 1.04927(16) 0.34343(12) 0.0350(4) Uani 1 1 d .
H12A H 0.3465 0.9647 0.3409 0.053 Uiso 1 1 calc R
H12B H 0.4031 1.0625 0.3786 0.053 Uiso 1 1 calc R
H12C H 0.3494 1.0792 0.2854 0.053 Uiso 1 1 calc R
C13 C 0.15758(13) 1.02898(19) 0.59838(14) 0.0538(6) Uani 1 1 d .
H13A H 0.1133 1.0048 0.5604 0.081 Uiso 1 1 calc R
H13B H 0.1522 1.0857 0.6406 0.081 Uiso 1 1 calc R
H13C H 0.1819 0.9597 0.6281 0.081 Uiso 1 1 calc R
C14 C 0.29079(10) 1.14020(17) 0.60589(12) 0.0410(5) Uani 1 1 d .
H14A H 0.3171 1.0686 0.6265 0.061 Uiso 1 1 calc R
H14B H 0.2865 1.1848 0.6548 0.061 Uiso 1 1 calc R
H14C H 0.3135 1.1888 0.5743 0.061 Uiso 1 1 calc R
C15 C 0.16261(10) 1.23192(16) 0.47550(13) 0.0391(4) Uani 1 1 d .
H15A H 0.1875 1.2625 0.4389 0.059 Uiso 1 1 calc R
H15B H 0.1605 1.2925 0.5171 0.059 Uiso 1 1 calc R
H15C H 0.1170 1.2109 0.4400 0.059 Uiso 1 1 calc R
C16 C 0.31343(7) 0.63157(13) 0.47723(9) 0.0199(3) Uani 1 1 d .
C17 C 0.27895(7) 0.56526(13) 0.52267(9) 0.0208(3) Uani 1 1 d .
C18 C 0.31215(8) 0.47279(14) 0.57556(10) 0.0258(3) Uani 1 1 d .
H18 H 0.2891 0.4287 0.6065 0.031 Uiso 1 1 calc R
C19 C 0.37764(8) 0.44421(14) 0.58370(11) 0.0287(4) Uani 1 1 d .
H19 H 0.3992 0.3809 0.6198 0.034 Uiso 1 1 calc R
C20 C 0.41187(8) 0.50813(14) 0.53916(10) 0.0270(3) Uani 1 1 d .
H20 H 0.4570 0.4886 0.5449 0.032 Uiso 1 1 calc R
C21 C 0.38034(8) 0.60137(13) 0.48574(9) 0.0220(3) Uani 1 1 d .
C22 C 0.20812(7) 0.59239(13) 0.51748(10) 0.0220(3) Uani 1 1 d .
C23 C 0.15437(8) 0.56372(14) 0.44341(10) 0.0260(3) Uani 1 1 d .
C24 C 0.08953(8) 0.59131(15) 0.44072(11) 0.0318(4) Uani 1 1 d .
H24 H 0.0533 0.5704 0.3913 0.038 Uiso 1 1 calc R
C25 C 0.07568(9) 0.64872(16) 0.50803(12) 0.0334(4) Uani 1 1 d .
C26 C 0.12900(9) 0.67428(15) 0.58075(11) 0.0312(4) Uani 1 1 d .
H26 H 0.1204 0.7129 0.6274 0.037 Uiso 1 1 calc R
C27 C 0.19492(8) 0.64516(14) 0.58771(10) 0.0247(3) Uani 1 1 d .
C28 C 0.16572(9) 0.50722(16) 0.36594(11) 0.0333(4) Uani 1 1 d .
H28A H 0.1273 0.4573 0.3365 0.050 Uiso 1 1 calc R
H28B H 0.2065 0.4590 0.3844 0.050 Uiso 1 1 calc R
H28C H 0.1708 0.5688 0.3267 0.050 Uiso 1 1 calc R
C29 C 0.00462(10) 0.6808(2) 0.50227(15) 0.0498(5) Uani 1 1 d .
H29A H 0.0050 0.7248 0.5536 0.075 Uiso 1 1 calc R
H29B H -0.0219 0.6087 0.4981 0.075 Uiso 1 1 calc R
H29C H -0.0153 0.7296 0.4513 0.075 Uiso 1 1 calc R
C30 C 0.24943(9) 0.67073(16) 0.67148(10) 0.0320(4) Uani 1 1 d .
H30A H 0.2400 0.7458 0.6948 0.048 Uiso 1 1 calc R
H30B H 0.2928 0.6756 0.6615 0.048 Uiso 1 1 calc R
H30C H 0.2508 0.6074 0.7125 0.048 Uiso 1 1 calc R
C31 C 0.41849(7) 0.67134(13) 0.43918(10) 0.0228(3) Uani 1 1 d .
C32 C 0.45862(8) 0.76567(15) 0.48028(10) 0.0265(3) Uani 1 1 d .
C33 C 0.49229(8) 0.83228(15) 0.43566(11) 0.0303(4) Uani 1 1 d .
H33 H 0.5199 0.8959 0.4640 0.036 Uiso 1 1 calc R
C34 C 0.48650(8) 0.80807(15) 0.35094(11) 0.0300(4) Uani 1 1 d .
C35 C 0.44715(9) 0.71298(15) 0.31147(11) 0.0307(4) Uani 1 1 d .
H35 H 0.4433 0.6946 0.2538 0.037 Uiso 1 1 calc R
C36 C 0.41320(8) 0.64395(14) 0.35389(10) 0.0270(3) Uani 1 1 d .
C37 C 0.46323(10) 0.79808(18) 0.57130(11) 0.0401(4) Uani 1 1 d .
H37A H 0.4180 0.8081 0.5750 0.060 Uiso 1 1 calc R
H37B H 0.4883 0.8719 0.5874 0.060 Uiso 1 1 calc R
H37C H 0.4864 0.7352 0.6104 0.060 Uiso 1 1 calc R
C38 C 0.52078(10) 0.88412(18) 0.30181(13) 0.0432(5) Uani 1 1 d .
H38A H 0.5495 0.9421 0.3407 0.065 Uiso 1 1 calc R
H38B H 0.4869 0.9252 0.2555 0.065 Uiso 1 1 calc R
H38C H 0.5482 0.8343 0.2774 0.065 Uiso 1 1 calc R
C39 C 0.37014(11) 0.54247(17) 0.30830(12) 0.0421(5) Uani 1 1 d .
H39A H 0.3705 0.5389 0.2489 0.063 Uiso 1 1 calc R
H39B H 0.3241 0.5540 0.3086 0.063 Uiso 1 1 calc R
H39C H 0.3879 0.4686 0.3377 0.063 Uiso 1 1 calc R
H1 H 0.2770(8) 0.8563(14) 0.5732(10) 0.024(4) Uiso 1 1 d .

loop_
_atom_site_aniso_label
_atom_site_aniso_U_11
_atom_site_aniso_U_22
_atom_site_aniso_U_33
_atom_site_aniso_U_23
_atom_site_aniso_U_13
_atom_site_aniso_U_12
P1 0.0301(2) 0.0231(2) 0.0202(2) 0.00328(15) 0.00867(16) 0.00536(16)
Si1 0.0273(2) 0.0225(2) 0.0222(2) 0.00287(17) 0.00932(18) 0.00368(17)
Si2 0.0403(3) 0.0265(3) 0.0287(2) 0.00053(18) 0.0193(2) 0.0062(2)
N1 0.0280(7) 0.0225(7) 0.0216(6) 0.0030(5) 0.0105(5) 0.0042(5)
C1 0.0267(8) 0.0208(8) 0.0233(8) 0.0029(6) 0.0104(6) 0.0067(6)
C2 0.0246(8) 0.0281(9) 0.0302(8) 0.0047(7) 0.0108(7) 0.0052(6)
C3 0.0270(8) 0.0445(11) 0.0308(9) 0.0097(8) 0.0047(7) 0.0044(8)
C4 0.0360(10) 0.0472(11) 0.0277(9) 0.0153(8) 0.0079(8) 0.0061(8)
C5 0.0343(9) 0.0336(9) 0.0298(9) 0.0085(7) 0.0158(7) -0.0002(7)
C6 0.0277(8) 0.0223(8) 0.0263(8) 0.0009(6) 0.0114(7) 0.0034(6)
C7 0.0262(8) 0.0436(11) 0.0343(9) 0.0070(8) 0.0101(7) -0.0014(7)
C8 0.0461(11) 0.0452(12) 0.0470(12) 0.0061(9) 0.0157(10) -0.0090(9)
C9 0.0374(11) 0.0667(15) 0.0762(16) -0.0001(12) 0.0334(11) -0.0028(10)
C10 0.0298(8) 0.0282(9) 0.0272(8) -0.0010(7) 0.0109(7) -0.0038(7)
C11 0.0446(11) 0.0325(10) 0.0503(12) -0.0076(9) 0.0148(9) -0.0088(8)
C12 0.0262(8) 0.0401(10) 0.0399(10) -0.0063(8) 0.0122(8) -0.0031(7)
C13 0.0770(16) 0.0491(13) 0.0546(13) -0.0008(10) 0.0484(13) 0.0023(11)
C14 0.0566(12) 0.0332(10) 0.0300(9) -0.0059(8) 0.0094(9) 0.0078(9)
C15 0.0443(11) 0.0313(10) 0.0459(11) -0.0011(8) 0.0202(9) 0.0107(8)
C16 0.0241(7) 0.0186(7) 0.0168(7) -0.0012(5) 0.0061(6) 0.0012(6)
C17 0.0215(7) 0.0213(8) 0.0185(7) -0.0011(6) 0.0048(6) 0.0012(6)
C18 0.0284(8) 0.0258(8) 0.0239(8) 0.0046(6) 0.0094(6) 0.0001(6)
C19 0.0309(8) 0.0245(8) 0.0298(9) 0.0070(7) 0.0081(7) 0.0073(7)
C20 0.0234(8) 0.0290(9) 0.0288(8) 0.0019(7) 0.0088(6) 0.0063(6)
C21 0.0236(7) 0.0227(8) 0.0203(7) -0.0018(6) 0.0080(6) 0.0006(6)
C22 0.0215(7) 0.0217(8) 0.0238(7) 0.0050(6) 0.0087(6) 0.0011(6)
C23 0.0261(8) 0.0243(8) 0.0271(8) 0.0031(6) 0.0078(7) -0.0016(6)
C24 0.0231(8) 0.0354(10) 0.0333(9) 0.0049(7) 0.0041(7) -0.0038(7)
C25 0.0254(8) 0.0361(10) 0.0417(10) 0.0096(8) 0.0150(8) 0.0032(7)
C26 0.0331(9) 0.0337(9) 0.0328(9) 0.0052(7) 0.0188(8) 0.0045(7)
C27 0.0280(8) 0.0259(8) 0.0226(8) 0.0043(6) 0.0116(6) 0.0010(6)
C28 0.0353(9) 0.0341(10) 0.0273(9) -0.0038(7) 0.0057(7) -0.0030(7)
C29 0.0280(9) 0.0627(14) 0.0628(14) 0.0099(11) 0.0203(9) 0.0077(9)
C30 0.0394(10) 0.0349(10) 0.0219(8) 0.0015(7) 0.0101(7) 0.0029(7)
C31 0.0199(7) 0.0252(8) 0.0246(8) 0.0019(6) 0.0090(6) 0.0047(6)
C32 0.0221(8) 0.0342(9) 0.0230(8) -0.0011(6) 0.0069(6) -0.0007(6)
C33 0.0235(8) 0.0348(9) 0.0322(9) -0.0013(7) 0.0082(7) -0.0053(7)
C34 0.0257(8) 0.0357(9) 0.0319(9) 0.0038(7) 0.0137(7) 0.0012(7)
C35 0.0339(9) 0.0372(10) 0.0252(8) -0.0016(7) 0.0155(7) 0.0017(7)
C36 0.0287(8) 0.0282(9) 0.0265(8) -0.0044(6) 0.0120(7) 0.0016(7)
C37 0.0425(11) 0.0519(12) 0.0274(9) -0.0092(8) 0.0133(8) -0.0188(9)
C38 0.0445(11) 0.0519(12) 0.0389(11) 0.0042(9) 0.0216(9) -0.0101(9)
C39 0.0549(12) 0.0418(11) 0.0383(10) -0.0166(8) 0.0270(9) -0.0139(9)

loop_
_atom_type_symbol
_atom_type_description
_atom_type_scat_dispersion_real
_atom_type_scat_dispersion_imag
_atom_type_scat_source
C C 0.0033 0.0016 'International Tables Vol C Tables 4.2.6.8 and 6.1.1.4'
H H 0.0000 0.0000 'International Tables Vol C Tables 4.2.6.8 and 6.1.1.4'
N N 0.0061 0.0033 'International Tables Vol C Tables 4.2.6.8 and 6.1.1.4'
Si Si 0.0817 0.0704 'International Tables Vol C Tables 4.2.6.8 and 6.1.1.4'
P P 0.1023 0.0942 'International Tables Vol C Tables 4.2.6.8 and 6.1.1.4'

loop_
_geom_angle_atom_site_label_1
_geom_angle_atom_site_label_2
_geom_angle_atom_site_label_3
_geom_angle
C16 P1 Si1 96.86(5)
N1 Si1 P1 124.03(5)
N1 Si1 H1 108.8(7)
P1 Si1 H1 126.7(7)
N1 Si2 C15 108.03(8)
N1 Si2 C14 108.83(8)
C15 Si2 C14 109.60(9)
N1 Si2 C13 109.31(8)
C15 Si2 C13 111.91(10)
C14 Si2 C13 109.11(11)
C1 N1 Si1 117.76(10)
C1 N1 Si2 119.72(10)
Si1 N1 Si2 122.33(8)
C6 C1 C2 120.96(14)
C6 C1 N1 119.43(14)
C2 C1 N1 119.59(14)
C3 C2 C1 117.85(15)
C3 C2 C7 118.91(15)
C1 C2 C7 123.25(15)
C4 C3 C2 121.86(16)
C4 C3 H3 119.1
C2 C3 H3 119.1
C5 C4 C3 119.60(16)
C5 C4 H4 120.2
C3 C4 H4 120.2
C4 C5 C6 121.31(16)
C4 C5 H5 119.3
C6 C5 H5 119.3
C5 C6 C1 118.32(15)
C5 C6 C10 118.40(14)
C1 C6 C10 123.24(14)
C2 C7 C9 111.54(16)
C2 C7 C8 111.39(15)
C9 C7 C8 110.27(16)
C2 C7 H7 107.8
C9 C7 H7 107.8
C8 C7 H7 107.8
C7 C8 H8A 109.5
C7 C8 H8B 109.5
H8A C8 H8B 109.5
C7 C8 H8C 109.5
H8A C8 H8C 109.5
H8B C8 H8C 109.5
C7 C9 H9A 109.5
C7 C9 H9B 109.5
H9A C9 H9B 109.5
C7 C9 H9C 109.5
H9A C9 H9C 109.5
H9B C9 H9C 109.5
C6 C10 C11 112.31(15)
C6 C10 C12 110.56(13)
C11 C10 C12 110.31(15)
C6 C10 H10 107.8
C11 C10 H10 107.8
C12 C10 H10 107.8
C10 C11 H11A 109.5
C10 C11 H11B 109.5
H11A C11 H11B 109.5
C10 C11 H11C 109.5
H11A C11 H11C 109.5
H11B C11 H11C 109.5
C10 C12 H12A 109.5
C10 C12 H12B 109.5
H12A C12 H12B 109.5
C10 C12 H12C 109.5
H12A C12 H12C 109.5
H12B C12 H12C 109.5
Si2 C13 H13A 109.5
Si2 C13 H13B 109.5
H13A C13 H13B 109.5
Si2 C13 H13C 109.5
H13A C13 H13C 109.5
H13B C13 H13C 109.5
Si2 C14 H14A 109.5
Si2 C14 H14B 109.5
H14A C14 H14B 109.5
Si2 C14 H14C 109.5
H14A C14 H14C 109.5
H14B C14 H14C 109.5
Si2 C15 H15A 109.5
Si2 C15 H15B 109.5
H15A C15 H15B 109.5
Si2 C15 H15C 109.5
H15A C15 H15C 109.5
H15B C15 H15C 109.5
C21 C16 C17 118.85(13)
C21 C16 P1 116.73(11)
C17 C16 P1 124.19(11)
C18 C17 C16 119.29(14)
C18 C17 C22 118.67(13)
C16 C17 C22 122.02(13)
C19 C18 C17 121.43(15)
C19 C18 H18 119.3
C17 C18 H18 119.3
C18 C19 C20 119.84(15)
C18 C19 H19 120.1
C20 C19 H19 120.1
C19 C20 C21 120.35(15)
C19 C20 H20 119.8
C21 C20 H20 119.8
C20 C21 C16 120.23(14)
C20 C21 C31 119.76(14)
C16 C21 C31 119.99(13)
C27 C22 C23 119.61(15)
C27 C22 C17 119.68(14)
C23 C22 C17 120.71(14)
C24 C23 C22 119.00(15)
C24 C23 C28 119.16(15)
C22 C23 C28 121.82(15)
C23 C24 C25 122.24(16)
C23 C24 H24 118.9
C25 C24 H24 118.9
C26 C25 C24 117.86(16)
C26 C25 C29 121.06(18)
C24 C25 C29 121.07(17)
C25 C26 C27 122.11(16)
C25 C26 H26 118.9
C27 C26 H26 118.9
C26 C27 C22 119.07(15)
C26 C27 C30 118.30(15)
C22 C27 C30 122.63(15)
C23 C28 H28A 109.5
C23 C28 H28B 109.5
H28A C28 H28B 109.5
C23 C28 H28C 109.5
H28A C28 H28C 109.5
H28B C28 H28C 109.5
C25 C29 H29A 109.5
C25 C29 H29B 109.5
H29A C29 H29B 109.5
C25 C29 H29C 109.5
H29A C29 H29C 109.5
H29B C29 H29C 109.5
C27 C30 H30A 109.5
C27 C30 H30B 109.5
H30A C30 H30B 109.5
C27 C30 H30C 109.5
H30A C30 H30C 109.5
H30B C30 H30C 109.5
C32 C31 C36 119.70(15)
C32 C31 C21 119.80(14)
C36 C31 C21 120.50(14)
C33 C32 C31 119.37(15)
C33 C32 C37 120.41(15)
C31 C32 C37 120.18(15)
C34 C33 C32 121.70(16)
C34 C33 H33 119.1
C32 C33 H33 119.1
C33 C34 C35 118.14(15)
C33 C34 C38 121.34(16)
C35 C34 C38 120.51(16)
C34 C35 C36 121.91(15)
C34 C35 H35 119.0
C36 C35 H35 119.0
C35 C36 C31 119.17(15)
C35 C36 C39 120.26(15)
C31 C36 C39 120.56(15)
C32 C37 H37A 109.5
C32 C37 H37B 109.5
H37A C37 H37B 109.5
C32 C37 H37C 109.5
H37A C37 H37C 109.5
H37B C37 H37C 109.5
C34 C38 H38A 109.5
C34 C38 H38B 109.5
H38A C38 H38B 109.5
C34 C38 H38C 109.5
H38A C38 H38C 109.5
H38B C38 H38C 109.5
C36 C39 H39A 109.5
C36 C39 H39B 109.5
H39A C39 H39B 109.5
C36 C39 H39C 109.5
H39A C39 H39C 109.5
H39B C39 H39C 109.5

loop_
_geom_bond_atom_site_label_1
_geom_bond_atom_site_label_2
_geom_bond_distance
P1 C16 1.8588(15)
P1 Si1 2.0718(6)
Si1 N1 1.7000(13)
Si1 H1 1.388(16)
Si2 N1 1.7755(13)
Si2 C15 1.8604(18)
Si2 C14 1.866(2)
Si2 C13 1.867(2)
N1 C1 1.4544(19)
C1 C6 1.408(2)
C1 C2 1.409(2)
C2 C3 1.396(2)
C2 C7 1.523(2)
C3 C4 1.379(3)
C3 H3 0.9500
C4 C5 1.378(2)
C4 H4 0.9500
C5 C6 1.398(2)
C5 H5 0.9500
C6 C10 1.524(2)
C7 C9 1.526(3)
C7 C8 1.531(3)
C7 H7 1.0000
C8 H8A 0.9800
C8 H8B 0.9800
C8 H8C 0.9800
C9 H9A 0.9800
C9 H9B 0.9800
C9 H9C 0.9800
C10 C11 1.531(2)
C10 C12 1.533(2)
C10 H10 1.0000
C11 H11A 0.9800
C11 H11B 0.9800
C11 H11C 0.9800
C12 H12A 0.9800
C12 H12B 0.9800
C12 H12C 0.9800
C13 H13A 0.9800
C13 H13B 0.9800
C13 H13C 0.9800
C14 H14A 0.9800
C14 H14B 0.9800
C14 H14C 0.9800
C15 H15A 0.9800
C15 H15B 0.9800
C15 H15C 0.9800
C16 C21 1.412(2)
C16 C17 1.414(2)
C17 C18 1.399(2)
C17 C22 1.498(2)
C18 C19 1.380(2)
C18 H18 0.9500
C19 C20 1.386(2)
C19 H19 0.9500
C20 C21 1.400(2)
C20 H20 0.9500
C21 C31 1.502(2)
C22 C27 1.406(2)
C22 C23 1.411(2)
C23 C24 1.387(2)
C23 C28 1.513(2)
C24 C25 1.394(3)
C24 H24 0.9500
C25 C26 1.385(3)
C25 C29 1.513(2)
C26 C27 1.395(2)
C26 H26 0.9500
C27 C30 1.514(2)
C28 H28A 0.9800
C28 H28B 0.9800
C28 H28C 0.9800
C29 H29A 0.9800
C29 H29B 0.9800
C29 H29C 0.9800
C30 H30A 0.9800
C30 H30B 0.9800
C30 H30C 0.9800
C31 C32 1.397(2)
C31 C36 1.407(2)
C32 C33 1.395(2)
C32 C37 1.515(2)
C33 C34 1.388(2)
C33 H33 0.9500
C34 C35 1.389(2)
C34 C38 1.514(2)
C35 C36 1.389(2)
C35 H35 0.9500
C36 C39 1.509(2)
C37 H37A 0.9800
C37 H37B 0.9800
C37 H37C 0.9800
C38 H38A 0.9800
C38 H38B 0.9800
C38 H38C 0.9800
C39 H39A 0.9800
C39 H39B 0.9800
C39 H39C 0.9800

loop_
_geom_torsion_atom_site_label_1
_geom_torsion_atom_site_label_2
_geom_torsion_atom_site_label_3
_geom_torsion_atom_site_label_4
_geom_torsion
C16 P1 Si1 N1 -178.36(8)
P1 Si1 N1 C1 1.45(14)
P1 Si1 N1 Si2 -173.60(6)
C15 Si2 N1 C1 3.10(14)
C14 Si2 N1 C1 -115.83(13)
C13 Si2 N1 C1 125.10(14)
C15 Si2 N1 Si1 178.05(9)
C14 Si2 N1 Si1 59.12(11)
C13 Si2 N1 Si1 -59.95(13)
Si1 N1 C1 C6 -89.21(16)
Si2 N1 C1 C6 85.97(16)
Si1 N1 C1 C2 92.13(15)
Si2 N1 C1 C2 -92.69(16)
C6 C1 C2 C3 -3.0(2)
N1 C1 C2 C3 175.66(14)
C6 C1 C2 C7 176.30(15)
N1 C1 C2 C7 -5.1(2)
C1 C2 C3 C4 0.4(3)
C7 C2 C3 C4 -178.88(17)
C2 C3 C4 C5 1.8(3)
C3 C4 C5 C6 -1.5(3)
C4 C5 C6 C1 -1.0(3)
C4 C5 C6 C10 176.99(16)
C2 C1 C6 C5 3.3(2)
N1 C1 C6 C5 -175.36(14)
C2 C1 C6 C10 -174.63(15)
N1 C1 C6 C10 6.7(2)
C3 C2 C7 C9 -70.3(2)
C1 C2 C7 C9 110.48(19)
C3 C2 C7 C8 53.4(2)
C1 C2 C7 C8 -125.84(18)
C5 C6 C10 C11 60.8(2)
C1 C6 C10 C11 -121.30(17)
C5 C6 C10 C12 -62.9(2)
C1 C6 C10 C12 115.01(17)
Si1 P1 C16 C21 -120.37(11)
Si1 P1 C16 C17 65.23(12)
C21 C16 C17 C18 0.8(2)
P1 C16 C17 C18 175.12(11)
C21 C16 C17 C22 179.53(14)
P1 C16 C17 C22 -6.2(2)
C16 C17 C18 C19 -0.6(2)
C22 C17 C18 C19 -179.36(15)
C17 C18 C19 C20 0.3(2)
C18 C19 C20 C21 -0.2(2)
C19 C20 C21 C16 0.4(2)
C19 C20 C21 C31 178.83(15)
C17 C16 C21 C20 -0.7(2)
P1 C16 C21 C20 -175.45(12)
C17 C16 C21 C31 -179.16(13)
P1 C16 C21 C31 6.13(19)
C18 C17 C22 C27 71.71(19)
C16 C17 C22 C27 -107.00(17)
C18 C17 C22 C23 -107.20(17)
C16 C17 C22 C23 74.09(19)
C27 C22 C23 C24 1.7(2)
C17 C22 C23 C24 -179.37(14)
C27 C22 C23 C28 179.81(15)
C17 C22 C23 C28 -1.3(2)
C22 C23 C24 C25 1.4(3)
C28 C23 C24 C25 -176.76(16)
C23 C24 C25 C26 -2.5(3)
C23 C24 C25 C29 178.24(17)
C24 C25 C26 C27 0.4(3)
C29 C25 C26 C27 179.74(17)
C25 C26 C27 C22 2.6(2)
C25 C26 C27 C30 -176.77(16)
C23 C22 C27 C26 -3.6(2)
C17 C22 C27 C26 177.44(14)
C23 C22 C27 C30 175.68(14)
C17 C22 C27 C30 -3.2(2)
C20 C21 C31 C32 -85.12(19)
C16 C21 C31 C32 93.30(18)
C20 C21 C31 C36 96.02(18)
C16 C21 C31 C36 -85.55(19)
C36 C31 C32 C33 0.8(2)
C21 C31 C32 C33 -178.12(14)
C36 C31 C32 C37 178.35(16)
C21 C31 C32 C37 -0.5(2)
C31 C32 C33 C34 0.6(3)
C37 C32 C33 C34 -176.96(17)
C32 C33 C34 C35 -1.5(3)
C32 C33 C34 C38 177.28(17)
C33 C34 C35 C36 1.0(3)
C38 C34 C35 C36 -177.77(17)
C34 C35 C36 C31 0.3(3)
C34 C35 C36 C39 179.10(17)
C32 C31 C36 C35 -1.2(2)
C21 C31 C36 C35 177.64(14)
C32 C31 C36 C39 -179.99(16)
C21 C31 C36 C39 -1.1(2)
